data_8107361
loop_
_publ_author_name
'Low, Yun-Yee'
'Lim, Siew-Huah'

_publ_section_title
;
 Synthesis and crystal structure of dimethyl
 2,2&#x2032;-(2,5-bis(4-hydroxyphenyl)-2,5-dihydrofuran-3,4-diyl)dibenzoate,
 C34H30O7
;
_journal_issue 1
_journal_name_full 'Zeitschrift f\"ur Kristallographie - New Crystal Structures'
_journal_page_first 91
_journal_page_last 93
_journal_paper_doi 10.1515/ncrs-2022-0469
_journal_volume 238
_journal_year 2023
_chemical_formula_moiety 'C34 H30 O7'
_chemical_formula_sum 'C34 H30 O7'
_chemical_formula_weight 550.58
_chemical_name_systematic
;
 dimethyl 2,2'-((2,5-bis(4-hydroxyphenyl)-2,5-dihydrofuran-3,4-diyl)dibenzoate 
;
_space_group_crystal_system monoclinic
_space_group_IT_number 15
_space_group_name_Hall '-C 2yc'
_space_group_name_H-M_alt 'C 1 2/c 1'
_atom_sites_solution_hydrogens geom
_atom_sites_solution_primary dual
_cell_angle_alpha 90
_cell_angle_beta 90.3900(10)
_cell_angle_gamma 90
_cell_formula_units_Z 8
_cell_length_a 29.4446(6)
_cell_length_b 12.4393(3)
_cell_length_c 14.9807(3)
_cell_measurement_reflns_used 3403
_cell_measurement_temperature 100(2)
_cell_measurement_theta_max 20.76
_cell_measurement_theta_min 2.23
_cell_volume 5486.9(2)
_computing_cell_refinement 'SAINT v7.68A (Bruker, 2009)'
_computing_data_collection 'APEX2 (Bruker, 2007)'
_computing_data_reduction 'SAINT v7.68A (Bruker, 2009)'
_computing_molecular_graphics 'Olex2 1.5 (Dolomanov et al., 2009)'
_computing_publication_material 'Olex2 1.5 (Dolomanov et al., 2009)'
_computing_structure_refinement 'SHELXL 2018/3 (Sheldrick, 2015)'
_computing_structure_solution 'SHELXT 2014/5 (Sheldrick, 2014)'
_diffrn_ambient_temperature 100.15
_diffrn_measured_fraction_theta_full 1.000
_diffrn_measured_fraction_theta_max 0.999
_diffrn_measurement_device_type 'Bruker APEX-II CCD'
_diffrn_measurement_method '\w scans'
_diffrn_radiation_monochromator graphite
_diffrn_radiation_type MoK\a
_diffrn_radiation_wavelength 0.71073
_diffrn_reflns_av_R_equivalents 0.0449
_diffrn_reflns_av_unetI/netI 0.0447
_diffrn_reflns_Laue_measured_fraction_full 1.000
_diffrn_reflns_Laue_measured_fraction_max 0.999
_diffrn_reflns_limit_h_max 36
_diffrn_reflns_limit_h_min -36
_diffrn_reflns_limit_k_max 15
_diffrn_reflns_limit_k_min -15
_diffrn_reflns_limit_l_max 18
_diffrn_reflns_limit_l_min -18
_diffrn_reflns_number 20380
_diffrn_reflns_point_group_measured_fraction_full 1.000
_diffrn_reflns_point_group_measured_fraction_max 0.999
_diffrn_reflns_theta_full 25.242
_diffrn_reflns_theta_max 26.388
_diffrn_reflns_theta_min 2.235
_diffrn_source_current 30.0
_diffrn_source_power 1.5
_diffrn_source_voltage 50.0
_diffrn_standards_number 0
_exptl_absorpt_coefficient_mu 0.093
_exptl_absorpt_correction_T_max 0.8620
_exptl_absorpt_correction_T_min 0.7997
_exptl_absorpt_correction_type multi-scan
_exptl_absorpt_process_details
;
SADABS-2008/1 (Bruker,2008) was used for absorption correction.
wR2(int) was 0.0701 before and 0.0503 after correction.
The Ratio of minimum to maximum transmission is 0.9277.
The \l/2 correction factor is 0.0015.
;
_exptl_crystal_colour colourless
_exptl_crystal_colour_primary colourless
_exptl_crystal_density_diffrn 1.333
_exptl_crystal_density_meas .
_exptl_crystal_density_method 'not measured'
_exptl_crystal_description block
_exptl_crystal_F_000 2320
_exptl_crystal_size_max 0.49
_exptl_crystal_size_mid 0.26
_exptl_crystal_size_min 0.08
_refine_diff_density_max 0.180
_refine_diff_density_min -0.213
_refine_diff_density_rms 0.045
_refine_ls_extinction_coef .
_refine_ls_extinction_method none
_refine_ls_goodness_of_fit_ref 1.009
_refine_ls_hydrogen_treatment constr
_refine_ls_matrix_type full
_refine_ls_number_parameters 374
_refine_ls_number_reflns 5620
_refine_ls_number_restraints 0
_refine_ls_restrained_S_all 1.009
_refine_ls_R_factor_all 0.0662
_refine_ls_R_factor_gt 0.0408
_refine_ls_shift/su_max 0.001
_refine_ls_shift/su_mean 0.000
_refine_ls_structure_factor_coef Fsqd
_refine_ls_weighting_details 'w=1/[\s^2^(Fo^2^)+(0.0443P)^2^+2.2582P] where P=(Fo^2^+2Fc^2^)/3'
_refine_ls_weighting_scheme calc
_refine_ls_wR_factor_gt 0.0887
_refine_ls_wR_factor_ref 0.1023
_reflns_Friedel_coverage 0.000
_reflns_Friedel_fraction_full .
_reflns_Friedel_fraction_max .
_reflns_number_gt 4060
_reflns_number_total 5620
_reflns_threshold_expression 'I > 2\s(I)'
_cod_data_source_file suppl_j_ncrs-2022-0469_suppl.cif
_cod_data_source_block hfj_2362
_cod_database_code 8107361
_shelx_space_group_comment
;
The symmetry employed for this shelxl refinement is uniquely defined
by the following loop, which should always be used as a source of
symmetry information in preference to the above space-group names.
They are only intended as comments.
;
_shelx_estimated_absorpt_t_max 0.993
_shelx_estimated_absorpt_t_min 0.956
_olex2_refinement_description
;
1. Fixed Uiso
 At 1.2 times of:
  All C(H) groups
 At 1.5 times of:
  All C(H,H,H) groups
2.a Ternary CH refined with riding coordinates:
 C7A(H7A), C7B(H7B)
2.b Aromatic/amide H refined with riding coordinates:
 C2A(H2A), C2B(H2B), C3A(H3A), C3B(H3B), C5A(H5A), C5B(H5B), C6A(H6A),
 C6B(H6B), C11A(H11A), C11B(H11B), C12A(H12A), C12B(H12B), C13A(H13A),
 C13B(H13B), C14A(H14A), C14B(H14B)
2.c Idealised Me refined as rotating group:
 C15A(H15A,H15B,H15C), C15B(H15D,H15E,H15F), C17A(H17A,H17B,H17C), C17B(H17D,
 H17E,H17F)
;
_olex2_submission_special_instructions 'No special instructions were received'

loop_
_space_group_symop_operation_xyz
'x, y, z'
'-x, y, -z+1/2'
'x+1/2, y+1/2, z'
'-x+1/2, y+1/2, -z+1/2'
'-x, -y, -z'
'x, -y, z-1/2'
'-x+1/2, -y+1/2, -z'
'x+1/2, -y+1/2, z-1/2'

loop_
_atom_site_label
_atom_site_type_symbol
_atom_site_fract_x
_atom_site_fract_y
_atom_site_fract_z
_atom_site_U_iso_or_equiv
_atom_site_adp_type
_atom_site_occupancy
_atom_site_site_symmetry_order
_atom_site_calc_flag
_atom_site_refinement_flags_posn
_atom_site_refinement_flags_adp
_atom_site_refinement_flags_occupancy
_atom_site_disorder_assembly
_atom_site_disorder_group
O1 O 0.37241(4) 0.27362(9) 0.53440(7) 0.0269(3) Uani 1 1 d . . . . .
O4A O 0.20361(4) 0.56873(10) 0.42681(8) 0.0275(3) Uani 1 1 d . . . . .
O4B O 0.51668(4) -0.08809(9) 0.63180(8) 0.0303(3) Uani 1 1 d . . . . .
O16A O 0.46625(4) 0.47525(10) 0.61958(9) 0.0318(3) Uani 1 1 d . . . . .
O16B O 0.29245(4) 0.20910(11) 0.75998(8) 0.0323(3) Uani 1 1 d . . . . .
O17A O 0.47839(4) 0.65233(10) 0.63043(8) 0.0301(3) Uani 1 1 d . . . . .
O17B O 0.32042(4) 0.05916(10) 0.82327(8) 0.0310(3) Uani 1 1 d . . . . .
C1A C 0.32595(5) 0.43495(13) 0.51308(10) 0.0197(3) Uani 1 1 d . . . . .
C1B C 0.41281(5) 0.13831(13) 0.62224(10) 0.0212(4) Uani 1 1 d . . . . .
C2A C 0.28471(5) 0.38148(14) 0.52250(11) 0.0233(4) Uani 1 1 d . . . . .
H2A H 0.284090 0.312630 0.549908 0.028 Uiso 1 1 calc R U . . .
C2B C 0.40420(6) 0.02892(13) 0.63077(11) 0.0237(4) Uani 1 1 d . . . . .
H2B H 0.373732 0.004146 0.633846 0.028 Uiso 1 1 calc R U . . .
C3A C 0.24471(6) 0.42731(14) 0.49248(11) 0.0242(4) Uani 1 1 d . . . . .
H3A H 0.216890 0.389366 0.498397 0.029 Uiso 1 1 calc R U . . .
C3B C 0.43954(6) -0.04425(14) 0.63482(11) 0.0253(4) Uani 1 1 d . . . . .
H3B H 0.433182 -0.118680 0.641486 0.030 Uiso 1 1 calc R U . . .
C4A C 0.24502(5) 0.52881(14) 0.45363(11) 0.0219(4) Uani 1 1 d . . . . .
C4B C 0.48404(6) -0.00966(13) 0.62923(11) 0.0234(4) Uani 1 1 d . . . . .
C5A C 0.28572(5) 0.58282(14) 0.44334(11) 0.0242(4) Uani 1 1 d . . . . .
H5A H 0.286358 0.651923 0.416389 0.029 Uiso 1 1 calc R U . . .
C5B C 0.49316(6) 0.09934(14) 0.62236(12) 0.0268(4) Uani 1 1 d . . . . .
H5B H 0.523658 0.124023 0.619943 0.032 Uiso 1 1 calc R U . . .
C6A C 0.32566(6) 0.53470(14) 0.47293(11) 0.0240(4) Uani 1 1 d . . . . .
H6A H 0.353604 0.571638 0.465272 0.029 Uiso 1 1 calc R U . . .
C6B C 0.45759(6) 0.17203(14) 0.61903(12) 0.0256(4) Uani 1 1 d . . . . .
H6B H 0.464037 0.246652 0.614453 0.031 Uiso 1 1 calc R U . . .
C7A C 0.37019(5) 0.38778(13) 0.54732(11) 0.0227(4) Uani 1 1 d . . . . .
H7A H 0.396019 0.422360 0.515192 0.027 Uiso 1 1 calc R U . . .
C7B C 0.37418(5) 0.21780(14) 0.61931(11) 0.0225(4) Uani 1 1 d . . . . .
H7B H 0.344893 0.178828 0.628663 0.027 Uiso 1 1 calc R U . . .
C8A C 0.37703(5) 0.40252(13) 0.64697(11) 0.0204(4) Uani 1 1 d . . . . .
C8B C 0.37834(5) 0.30732(13) 0.68705(11) 0.0194(3) Uani 1 1 d . . . . .
C9A C 0.37558(5) 0.50857(13) 0.69177(11) 0.0215(4) Uani 1 1 d . . . . .
C9B C 0.38816(5) 0.28879(13) 0.78292(10) 0.0187(3) Uani 1 1 d . . . . .
C10A C 0.41008(6) 0.58675(13) 0.68789(11) 0.0228(4) Uani 1 1 d . . . . .
C10B C 0.36404(5) 0.21536(13) 0.83572(11) 0.0198(3) Uani 1 1 d . . . . .
C11A C 0.40437(6) 0.68387(14) 0.73374(11) 0.0271(4) Uani 1 1 d . . . . .
H11A H 0.427633 0.736702 0.731618 0.032 Uiso 1 1 calc R U . . .
C11B C 0.37715(5) 0.19633(13) 0.92399(11) 0.0232(4) Uani 1 1 d . . . . .
H11B H 0.361444 0.144379 0.958534 0.028 Uiso 1 1 calc R U . . .
C12A C 0.36551(6) 0.70421(15) 0.78199(12) 0.0301(4) Uani 1 1 d . . . . .
H12A H 0.362091 0.770720 0.812367 0.036 Uiso 1 1 calc R U . . .
C12B C 0.41302(6) 0.25303(14) 0.96136(11) 0.0243(4) Uani 1 1 d . . . . .
H12B H 0.421272 0.241790 1.022066 0.029 Uiso 1 1 calc R U . . .
C13A C 0.33164(6) 0.62762(15) 0.78596(11) 0.0290(4) Uani 1 1 d . . . . .
H13A H 0.304844 0.641161 0.819086 0.035 Uiso 1 1 calc R U . . .
C13B C 0.43673(5) 0.32583(13) 0.91022(11) 0.0230(4) Uani 1 1 d . . . . .
H13B H 0.461192 0.365077 0.936004 0.028 Uiso 1 1 calc R U . . .
C14A C 0.33695(6) 0.53101(14) 0.74142(11) 0.0243(4) Uani 1 1 d . . . . .
H14A H 0.313574 0.478561 0.744825 0.029 Uiso 1 1 calc R U . . .
C14B C 0.42512(5) 0.34207(13) 0.82159(11) 0.0207(4) Uani 1 1 d . . . . .
H14B H 0.442555 0.390221 0.786494 0.025 Uiso 1 1 calc R U . . .
C15A C 0.20276(6) 0.67542(15) 0.39155(13) 0.0316(4) Uani 1 1 d . . . . .
H15A H 0.222259 0.679208 0.338893 0.047 Uiso 1 1 calc R U . . .
H15B H 0.213867 0.725874 0.436955 0.047 Uiso 1 1 calc R U . . .
H15C H 0.171564 0.694380 0.374623 0.047 Uiso 1 1 calc R U . . .
C15B C 0.56222(6) -0.05524(15) 0.61484(13) 0.0329(4) Uani 1 1 d . . . . .
H15D H 0.563108 -0.013451 0.559418 0.049 Uiso 1 1 calc R U . . .
H15E H 0.581603 -0.118861 0.608955 0.049 Uiso 1 1 calc R U . . .
H15F H 0.573251 -0.010830 0.664481 0.049 Uiso 1 1 calc R U . . .
C16A C 0.45370(6) 0.56340(14) 0.64233(11) 0.0238(4) Uani 1 1 d . . . . .
C16B C 0.32202(6) 0.16324(14) 0.80115(11) 0.0235(4) Uani 1 1 d . . . . .
C17A C 0.52245(6) 0.63689(16) 0.59004(13) 0.0332(4) Uani 1 1 d . . . . .
H17A H 0.518752 0.599367 0.532933 0.050 Uiso 1 1 calc R U . . .
H17B H 0.541697 0.593888 0.629973 0.050 Uiso 1 1 calc R U . . .
H17C H 0.536728 0.706957 0.579889 0.050 Uiso 1 1 calc R U . . .
C17B C 0.27900(7) 0.00521(18) 0.79692(13) 0.0443(6) Uani 1 1 d . . . . .
H17D H 0.274346 0.013349 0.732440 0.066 Uiso 1 1 calc R U . . .
H17E H 0.253290 0.037007 0.828663 0.066 Uiso 1 1 calc R U . . .
H17F H 0.281257 -0.071334 0.811796 0.066 Uiso 1 1 calc R U . . .

loop_
_atom_site_aniso_label
_atom_site_aniso_U_11
_atom_site_aniso_U_22
_atom_site_aniso_U_33
_atom_site_aniso_U_23
_atom_site_aniso_U_13
_atom_site_aniso_U_12
O1 0.0361(7) 0.0253(7) 0.0192(6) -0.0023(5) -0.0037(5) 0.0058(5)
O4A 0.0228(6) 0.0307(7) 0.0290(7) 0.0062(6) -0.0035(5) 0.0014(5)
O4B 0.0371(7) 0.0210(7) 0.0330(7) 0.0042(6) 0.0017(6) 0.0067(5)
O16A 0.0279(7) 0.0256(7) 0.0419(8) 0.0005(6) 0.0053(6) -0.0017(5)
O16B 0.0229(6) 0.0394(8) 0.0346(7) -0.0008(6) -0.0038(5) 0.0001(6)
O17A 0.0298(7) 0.0295(7) 0.0310(7) 0.0019(6) 0.0003(5) -0.0095(5)
O17B 0.0351(7) 0.0289(7) 0.0291(7) 0.0007(6) -0.0005(5) -0.0125(5)
C1A 0.0218(8) 0.0231(9) 0.0142(8) -0.0020(7) -0.0012(6) -0.0006(7)
C1B 0.0258(9) 0.0217(9) 0.0162(8) -0.0017(7) -0.0001(7) -0.0017(7)
C2A 0.0270(9) 0.0231(9) 0.0196(8) 0.0025(7) -0.0008(7) -0.0006(7)
C2B 0.0287(9) 0.0235(9) 0.0189(8) -0.0025(7) 0.0002(7) -0.0078(7)
C3A 0.0235(9) 0.0257(10) 0.0235(9) 0.0008(7) 0.0003(7) -0.0048(7)
C3B 0.0388(10) 0.0153(9) 0.0219(9) 0.0005(7) 0.0018(7) -0.0049(7)
C4A 0.0214(8) 0.0263(10) 0.0180(8) -0.0012(7) -0.0025(7) 0.0010(7)
C4B 0.0319(9) 0.0199(9) 0.0183(8) -0.0003(7) -0.0005(7) 0.0042(7)
C5A 0.0277(9) 0.0204(9) 0.0244(9) 0.0030(7) -0.0008(7) -0.0019(7)
C5B 0.0264(9) 0.0223(9) 0.0319(10) 0.0006(8) 0.0040(7) -0.0014(7)
C6A 0.0224(8) 0.0254(10) 0.0241(9) 0.0012(7) -0.0013(7) -0.0064(7)
C6B 0.0281(9) 0.0159(9) 0.0328(10) -0.0004(7) 0.0033(7) -0.0023(7)
C7A 0.0243(9) 0.0240(9) 0.0198(9) -0.0008(7) 0.0003(7) -0.0004(7)
C7B 0.0232(8) 0.0253(9) 0.0188(8) -0.0023(7) -0.0002(7) -0.0014(7)
C8A 0.0163(8) 0.0252(9) 0.0199(8) 0.0000(7) -0.0004(6) -0.0007(7)
C8B 0.0166(8) 0.0228(9) 0.0189(8) -0.0022(7) 0.0001(6) -0.0007(6)
C9A 0.0250(9) 0.0219(9) 0.0174(8) 0.0031(7) -0.0068(7) 0.0017(7)
C9B 0.0179(8) 0.0179(8) 0.0201(8) -0.0008(7) -0.0004(6) 0.0034(6)
C10A 0.0289(9) 0.0220(9) 0.0173(8) 0.0043(7) -0.0066(7) 0.0011(7)
C10B 0.0185(8) 0.0199(9) 0.0211(8) -0.0023(7) 0.0017(6) 0.0034(6)
C11A 0.0357(10) 0.0201(9) 0.0253(9) 0.0041(7) -0.0085(8) -0.0010(7)
C11B 0.0268(9) 0.0210(9) 0.0216(9) 0.0007(7) 0.0039(7) 0.0018(7)
C12A 0.0426(11) 0.0234(10) 0.0240(9) -0.0026(8) -0.0084(8) 0.0080(8)
C12B 0.0289(9) 0.0254(9) 0.0186(8) 0.0000(7) -0.0044(7) 0.0048(7)
C13A 0.0328(10) 0.0305(10) 0.0235(9) 0.0003(8) -0.0018(8) 0.0089(8)
C13B 0.0216(8) 0.0219(9) 0.0253(9) -0.0033(7) -0.0047(7) 0.0032(7)
C14A 0.0250(9) 0.0267(10) 0.0212(9) 0.0029(7) -0.0016(7) 0.0029(7)
C14B 0.0205(8) 0.0186(9) 0.0231(9) 0.0006(7) 0.0002(7) 0.0017(6)
C15A 0.0304(10) 0.0331(11) 0.0314(10) 0.0077(9) -0.0022(8) 0.0057(8)
C15B 0.0323(10) 0.0326(11) 0.0336(11) 0.0018(9) -0.0005(8) 0.0084(8)
C16A 0.0259(9) 0.0256(10) 0.0197(9) 0.0038(7) -0.0070(7) -0.0040(7)
C16B 0.0239(9) 0.0279(10) 0.0190(8) -0.0028(7) 0.0059(7) -0.0019(7)
C17A 0.0259(9) 0.0417(12) 0.0319(10) 0.0041(9) -0.0044(8) -0.0109(8)
C17B 0.0519(13) 0.0495(14) 0.0314(11) -0.0007(10) -0.0025(9) -0.0299(11)

loop_
_atom_type_symbol
_atom_type_description
_atom_type_scat_dispersion_real
_atom_type_scat_dispersion_imag
_atom_type_scat_source
C C 0.0033 0.0016 'International Tables Vol C Tables 4.2.6.8 and 6.1.1.4'
H H 0.0000 0.0000 'International Tables Vol C Tables 4.2.6.8 and 6.1.1.4'
O O 0.0106 0.0060 'International Tables Vol C Tables 4.2.6.8 and 6.1.1.4'

loop_
_geom_angle_atom_site_label_1
_geom_angle_atom_site_label_2
_geom_angle_atom_site_label_3
_geom_angle
_geom_angle_site_symmetry_1
_geom_angle_site_symmetry_3
C7A O1 C7B 110.92(12) . .
C4A O4A C15A 117.21(13) . .
C4B O4B C15B 116.82(13) . .
C16A O17A C17A 115.83(14) . .
C16B O17B C17B 114.40(15) . .
C2A C1A C7A 121.94(15) . .
C6A C1A C2A 118.11(15) . .
C6A C1A C7A 119.94(14) . .
C2B C1B C7B 120.45(15) . .
C6B C1B C2B 118.29(15) . .
C6B C1B C7B 121.24(15) . .
C1A C2A H2A 119.6 . .
C3A C2A C1A 120.81(16) . .
C3A C2A H2A 119.6 . .
C1B C2B H2B 119.7 . .
C3B C2B C1B 120.70(16) . .
C3B C2B H2B 119.7 . .
C2A C3A H3A 119.9 . .
C2A C3A C4A 120.21(15) . .
C4A C3A H3A 119.9 . .
C2B C3B H3B 119.8 . .
C4B C3B C2B 120.37(16) . .
C4B C3B H3B 119.8 . .
O4A C4A C3A 116.25(14) . .
O4A C4A C5A 124.03(15) . .
C5A C4A C3A 119.72(15) . .
O4B C4B C3B 116.22(15) . .
O4B C4B C5B 124.24(16) . .
C3B C4B C5B 119.54(15) . .
C4A C5A H5A 120.4 . .
C4A C5A C6A 119.17(16) . .
C6A C5A H5A 120.4 . .
C4B C5B H5B 120.2 . .
C6B C5B C4B 119.65(16) . .
C6B C5B H5B 120.2 . .
C1A C6A C5A 121.97(15) . .
C1A C6A H6A 119.0 . .
C5A C6A H6A 119.0 . .
C1B C6B H6B 119.3 . .
C5B C6B C1B 121.41(16) . .
C5B C6B H6B 119.3 . .
O1 C7A C1A 112.18(13) . .
O1 C7A H7A 109.0 . .
O1 C7A C8A 104.28(13) . .
C1A C7A H7A 109.0 . .
C1A C7A C8A 113.25(13) . .
C8A C7A H7A 109.0 . .
O1 C7B C1B 111.25(13) . .
O1 C7B H7B 109.2 . .
O1 C7B C8B 103.80(13) . .
C1B C7B H7B 109.2 . .
C1B C7B C8B 113.96(13) . .
C8B C7B H7B 109.2 . .
C8B C8A C7A 109.91(14) . .
C8B C8A C9A 126.17(15) . .
C9A C8A C7A 123.36(14) . .
C8A C8B C7B 110.58(14) . .
C8A C8B C9B 125.59(15) . .
C9B C8B C7B 123.43(14) . .
C10A C9A C8A 125.00(15) . .
C14A C9A C8A 116.56(15) . .
C14A C9A C10A 118.44(16) . .
C10B C9B C8B 123.46(14) . .
C14B C9B C8B 118.34(14) . .
C14B C9B C10B 118.08(14) . .
C9A C10A C16A 120.65(15) . .
C11A C10A C9A 119.11(16) . .
C11A C10A C16A 120.05(16) . .
C9B C10B C16B 120.68(14) . .
C11B C10B C9B 120.43(15) . .
C11B C10B C16B 118.72(15) . .
C10A C11A H11A 119.4 . .
C12A C11A C10A 121.17(17) . .
C12A C11A H11A 119.4 . .
C10B C11B H11B 119.9 . .
C12B C11B C10B 120.13(16) . .
C12B C11B H11B 119.9 . .
C11A C12A H12A 120.1 . .
C11A C12A C13A 119.83(17) . .
C13A C12A H12A 120.1 . .
C11B C12B H12B 120.1 . .
C13B C12B C11B 119.83(15) . .
C13B C12B H12B 120.1 . .
C12A C13A H13A 120.2 . .
C12A C13A C14A 119.62(17) . .
C14A C13A H13A 120.2 . .
C12B C13B H13B 119.8 . .
C12B C13B C14B 120.41(16) . .
C14B C13B H13B 119.8 . .
C9A C14A H14A 119.1 . .
C13A C14A C9A 121.82(17) . .
C13A C14A H14A 119.1 . .
C9B C14B H14B 119.5 . .
C13B C14B C9B 121.03(16) . .
C13B C14B H14B 119.5 . .
O4A C15A H15A 109.5 . .
O4A C15A H15B 109.5 . .
O4A C15A H15C 109.5 . .
H15A C15A H15B 109.5 . .
H15A C15A H15C 109.5 . .
H15B C15A H15C 109.5 . .
O4B C15B H15D 109.5 . .
O4B C15B H15E 109.5 . .
O4B C15B H15F 109.5 . .
H15D C15B H15E 109.5 . .
H15D C15B H15F 109.5 . .
H15E C15B H15F 109.5 . .
O16A C16A O17A 123.13(16) . .
O16A C16A C10A 125.04(16) . .
O17A C16A C10A 111.83(15) . .
O16B C16B O17B 123.91(16) . .
O16B C16B C10B 124.58(16) . .
O17B C16B C10B 111.49(14) . .
O17A C17A H17A 109.5 . .
O17A C17A H17B 109.5 . .
O17A C17A H17C 109.5 . .
H17A C17A H17B 109.5 . .
H17A C17A H17C 109.5 . .
H17B C17A H17C 109.5 . .
O17B C17B H17D 109.5 . .
O17B C17B H17E 109.5 . .
O17B C17B H17F 109.5 . .
H17D C17B H17E 109.5 . .
H17D C17B H17F 109.5 . .
H17E C17B H17F 109.5 . .

loop_
_geom_bond_atom_site_label_1
_geom_bond_atom_site_label_2
_geom_bond_distance
_geom_bond_site_symmetry_2
O1 C7A 1.435(2) .
O1 C7B 1.4498(19) .
O4A C4A 1.3739(19) .
O4A C15A 1.429(2) .
O4B C4B 1.3697(19) .
O4B C15B 1.426(2) .
O16A C16A 1.207(2) .
O16B C16B 1.207(2) .
O17A C16A 1.336(2) .
O17A C17A 1.448(2) .
O17B C16B 1.337(2) .
O17B C17B 1.445(2) .
C1A C2A 1.393(2) .
C1A C6A 1.379(2) .
C1A C7A 1.515(2) .
C1B C2B 1.390(2) .
C1B C6B 1.385(2) .
C1B C7B 1.507(2) .
C2A H2A 0.9500 .
C2A C3A 1.381(2) .
C2B H2B 0.9500 .
C2B C3B 1.383(2) .
C3A H3A 0.9500 .
C3A C4A 1.390(2) .
C3B H3B 0.9500 .
C3B C4B 1.382(2) .
C4A C5A 1.383(2) .
C4B C5B 1.386(2) .
C5A H5A 0.9500 .
C5A C6A 1.389(2) .
C5B H5B 0.9500 .
C5B C6B 1.384(2) .
C6A H6A 0.9500 .
C6B H6B 0.9500 .
C7A H7A 1.0000 .
C7A C8A 1.516(2) .
C7B H7B 1.0000 .
C7B C8B 1.511(2) .
C8A C8B 1.328(2) .
C8A C9A 1.481(2) .
C8B C9B 1.481(2) .
C9A C10A 1.408(2) .
C9A C14A 1.392(2) .
C9B C10B 1.404(2) .
C9B C14B 1.397(2) .
C10A C11A 1.401(2) .
C10A C16A 1.487(2) .
C10B C11B 1.395(2) .
C10B C16B 1.487(2) .
C11A H11A 0.9500 .
C11A C12A 1.381(3) .
C11B H11B 0.9500 .
C11B C12B 1.385(2) .
C12A H12A 0.9500 .
C12A C13A 1.381(3) .
C12B H12B 0.9500 .
C12B C13B 1.379(2) .
C13A H13A 0.9500 .
C13A C14A 1.384(2) .
C13B H13B 0.9500 .
C13B C14B 1.384(2) .
C14A H14A 0.9500 .
C14B H14B 0.9500 .
C15A H15A 0.9800 .
C15A H15B 0.9800 .
C15A H15C 0.9800 .
C15B H15D 0.9800 .
C15B H15E 0.9800 .
C15B H15F 0.9800 .
C17A H17A 0.9800 .
C17A H17B 0.9800 .
C17A H17C 0.9800 .
C17B H17D 0.9800 .
C17B H17E 0.9800 .
C17B H17F 0.9800 .

loop_
_geom_torsion_atom_site_label_1
_geom_torsion_atom_site_label_2
_geom_torsion_atom_site_label_3
_geom_torsion_atom_site_label_4
_geom_torsion
_geom_torsion_site_symmetry_1
_geom_torsion_site_symmetry_2
_geom_torsion_site_symmetry_3
_geom_torsion_site_symmetry_4
O1 C7A C8A C8B -5.68(17) . . . .
O1 C7A C8A C9A -177.60(13) . . . .
O1 C7B C8B C8A 2.54(17) . . . .
O1 C7B C8B C9B -170.56(13) . . . .
O4A C4A C5A C6A -179.97(15) . . . .
O4B C4B C5B C6B 179.10(16) . . . .
C1A C2A C3A C4A -1.1(2) . . . .
C1A C7A C8A C8B 116.55(15) . . . .
C1A C7A C8A C9A -55.4(2) . . . .
C1B C2B C3B C4B -0.9(2) . . . .
C1B C7B C8B C8A 123.71(15) . . . .
C1B C7B C8B C9B -49.4(2) . . . .
C2A C1A C6A C5A 0.9(2) . . . .
C2A C1A C7A O1 38.1(2) . . . .
C2A C1A C7A C8A -79.61(19) . . . .
C2A C3A C4A O4A -179.14(15) . . . .
C2A C3A C4A C5A 1.4(2) . . . .
C2B C1B C6B C5B 1.3(3) . . . .
C2B C1B C7B O1 -116.64(16) . . . .
C2B C1B C7B C8B 126.43(16) . . . .
C2B C3B C4B O4B -178.55(14) . . . .
C2B C3B C4B C5B 2.0(2) . . . .
C3A C4A C5A C6A -0.6(2) . . . .
C3B C4B C5B C6B -1.5(3) . . . .
C4A C5A C6A C1A -0.6(3) . . . .
C4B C5B C6B C1B -0.1(3) . . . .
C6A C1A C2A C3A -0.1(2) . . . .
C6A C1A C7A O1 -143.32(15) . . . .
C6A C1A C7A C8A 98.97(18) . . . .
C6B C1B C2B C3B -0.8(2) . . . .
C6B C1B C7B O1 65.16(19) . . . .
C6B C1B C7B C8B -51.8(2) . . . .
C7A O1 C7B C1B -129.26(14) . . . .
C7A O1 C7B C8B -6.28(16) . . . .
C7A C1A C2A C3A 178.54(15) . . . .
C7A C1A C6A C5A -177.71(15) . . . .
C7A C8A C8B C7B 1.93(18) . . . .
C7A C8A C8B C9B 174.85(14) . . . .
C7A C8A C9A C10A -74.6(2) . . . .
C7A C8A C9A C14A 105.61(18) . . . .
C7B O1 C7A C1A -115.58(14) . . . .
C7B O1 C7A C8A 7.34(16) . . . .
C7B C1B C2B C3B -179.04(15) . . . .
C7B C1B C6B C5B 179.53(16) . . . .
C7B C8B C9B C10B -50.4(2) . . . .
C7B C8B C9B C14B 125.46(17) . . . .
C8A C8B C9B C10B 137.54(17) . . . .
C8A C8B C9B C14B -46.6(2) . . . .
C8A C9A C10A C11A -179.84(15) . . . .
C8A C9A C10A C16A -5.0(2) . . . .
C8A C9A C14A C13A -179.74(15) . . . .
C8B C8A C9A C10A 114.80(19) . . . .
C8B C8A C9A C14A -65.0(2) . . . .
C8B C9B C10B C11B 175.44(15) . . . .
C8B C9B C10B C16B -9.5(2) . . . .
C8B C9B C14B C13B -178.26(15) . . . .
C9A C8A C8B C7B 173.57(14) . . . .
C9A C8A C8B C9B -13.5(3) . . . .
C9A C10A C11A C12A -0.4(2) . . . .
C9A C10A C16A O16A -13.1(3) . . . .
C9A C10A C16A O17A 168.00(14) . . . .
C9B C10B C11B C12B 2.6(2) . . . .
C9B C10B C16B O16B -42.8(2) . . . .
C9B C10B C16B O17B 138.69(15) . . . .
C10A C9A C14A C13A 0.5(2) . . . .
C10A C11A C12A C13A 0.4(3) . . . .
C10B C9B C14B C13B -2.2(2) . . . .
C10B C11B C12B C13B -2.1(2) . . . .
C11A C10A C16A O16A 161.67(16) . . . .
C11A C10A C16A O17A -17.2(2) . . . .
C11A C12A C13A C14A 0.0(3) . . . .
C11B C10B C16B O16B 132.29(18) . . . .
C11B C10B C16B O17B -46.2(2) . . . .
C11B C12B C13B C14B -0.5(2) . . . .
C12A C13A C14A C9A -0.4(3) . . . .
C12B C13B C14B C9B 2.6(2) . . . .
C14A C9A C10A C11A -0.1(2) . . . .
C14A C9A C10A C16A 174.75(14) . . . .
C14B C9B C10B C11B -0.4(2) . . . .
C14B C9B C10B C16B 174.62(14) . . . .
C15A O4A C4A C3A 176.40(15) . . . .
C15A O4A C4A C5A -4.2(2) . . . .
C15B O4B C4B C3B 172.32(15) . . . .
C15B O4B C4B C5B -8.3(2) . . . .
C16A C10A C11A C12A -175.24(15) . . . .
C16B C10B C11B C12B -172.57(15) . . . .
C17A O17A C16A O16A -1.6(2) . . . .
C17A O17A C16A C10A 177.36(14) . . . .
C17B O17B C16B O16B -2.4(2) . . . .
C17B O17B C16B C10B 176.04(14) . . . .
